data_2021146
loop_
_publ_author_name
'Breton, Gary W.'
'Martin, Kenneth L.'

_publ_section_title
;
 Unanticipated formation of a novel octaazacyclodecane ring upon oxidation
 of a 1,1-bis-urazole
;
_journal_coeditor_code FN3261
_journal_issue 5
_journal_name_full 'Acta Crystallographica Section C'
_journal_page_first 558
_journal_page_last 563
_journal_paper_doi 10.1107/S2053229618005211
_journal_volume 74
_journal_year 2018
_chemical_formula_iupac 'C42 H32 N12 O12'
_chemical_formula_moiety 'C42 H32 N12 O12'
_chemical_formula_sum 'C42 H32 N12 O12'
_chemical_formula_weight 896.79
_chemical_melting_point 153
_chemical_name_common octaazacyclodecane
_chemical_name_systematic
7,7,18,18-Tetraacetyl-4,10,15,21-tetraphenyl-1,2,4,6,8,10,12,13,15,17,19,21-dodecaazapentacyclo[17.3.0.02,6.08,12.013,17]docosan-3,5,9,11,14,16,20,22-octone
_space_group_crystal_system triclinic
_space_group_IT_number 2
_space_group_name_Hall '-P 1'
_space_group_name_H-M_alt 'P -1'
_symmetry_space_group_name_Hall '-P 1'
_symmetry_space_group_name_H-M 'P -1'
_atom_sites_solution_hydrogens difmap
_atom_sites_solution_primary direct
_audit_creation_method SHELXL-2017/1
_cell_angle_alpha 92.862(2)
_cell_angle_beta 105.149(2)
_cell_angle_gamma 97.497(2)
_cell_formula_units_Z 2
_cell_length_a 11.4603(12)
_cell_length_b 11.6052(13)
_cell_length_c 16.3587(18)
_cell_measurement_reflns_used 9916
_cell_measurement_temperature 90(2)
_cell_measurement_theta_max 31.11
_cell_measurement_theta_min 2.29
_cell_volume 2074.1(4)
_computing_cell_refinement
;
SAINT (Bruker, 2013)
;
_computing_data_collection
;
APEX2 (Bruker, 2014)
;
_computing_data_reduction
;
SAINT (Bruker, 2013)
;
_computing_molecular_graphics
;
shelXle (H\"ubschle <i>et al.</i>,  2011)
;
_computing_publication_material
;
shelXle (H\"ubschle <i>et al.</i>,  2011)
;
_computing_structure_refinement
;
SHELXL2017 (Sheldrick, 2015b)
;
_computing_structure_solution
;
SHELXS2013 (Sheldrick, 2015a)
;
_diffrn_ambient_temperature 90(2)
_diffrn_detector_area_resol_mean 512
_diffrn_measured_fraction_theta_full 0.999
_diffrn_measured_fraction_theta_max 0.986
_diffrn_measurement_device_type 'Bruker APEXII CCD'
_diffrn_measurement_method '\f and \w scans'
_diffrn_radiation_type MoK\a
_diffrn_radiation_wavelength 0.71073
_diffrn_reflns_av_R_equivalents 0.0348
_diffrn_reflns_limit_h_max 16
_diffrn_reflns_limit_h_min -16
_diffrn_reflns_limit_k_max 16
_diffrn_reflns_limit_k_min -16
_diffrn_reflns_limit_l_max 23
_diffrn_reflns_limit_l_min -23
_diffrn_reflns_number 39079
_diffrn_reflns_theta_full 31.06
_diffrn_reflns_theta_max 31.06
_diffrn_reflns_theta_min 1.295
_exptl_absorpt_coefficient_mu 0.109
_exptl_absorpt_correction_T_max 0.7462
_exptl_absorpt_correction_T_min 0.6543
_exptl_absorpt_correction_type multi-scan
_exptl_absorpt_process_details
;
(SADABS; Bruker, 2014)
;
_exptl_crystal_colour colourless
_exptl_crystal_density_diffrn 1.436
_exptl_crystal_density_method 'not measured'
_exptl_crystal_description block
_exptl_crystal_F_000 928
_exptl_crystal_size_max 0.709
_exptl_crystal_size_mid 0.624
_exptl_crystal_size_min 0.489
_refine_diff_density_max 0.483
_refine_diff_density_min -0.283
_refine_ls_extinction_method none
_refine_ls_goodness_of_fit_ref 1.029
_refine_ls_hydrogen_treatment refall
_refine_ls_matrix_type full
_refine_ls_number_parameters 723
_refine_ls_number_reflns 13178
_refine_ls_number_restraints 0
_refine_ls_restrained_S_all 1.029
_refine_ls_R_factor_all 0.0752
_refine_ls_R_factor_gt 0.0548
_refine_ls_shift/su_max 0.001
_refine_ls_shift/su_mean 0.000
_refine_ls_structure_factor_coef Fsqd
_refine_ls_weighting_details 'w=1/[\s^2^(Fo^2^)+(0.0653P)^2^+1.4448P] where P=(Fo^2^+2Fc^2^)/3'
_refine_ls_weighting_scheme calc
_refine_ls_wR_factor_gt 0.1269
_refine_ls_wR_factor_ref 0.1435
_reflns_number_gt 10248
_reflns_number_total 13178
_reflns_threshold_expression 'I > 2\s(I)'
_cod_data_source_file fn3261sup1.cif
_cod_data_source_block I
_cod_database_code 2021146
_shelx_space_group_comment
;
The symmetry employed for this shelxl refinement is uniquely defined
by the following loop, which should always be used as a source of
symmetry information in preference to the above space-group names.
They are only intended as comments.
;

loop_
_space_group_symop_operation_xyz
'x, y, z'
'-x, -y, -z'

loop_
_atom_site_type_symbol
_atom_site_label
_atom_site_fract_x
_atom_site_fract_y
_atom_site_fract_z
_atom_site_U_iso_or_equiv
_atom_site_adp_type
_atom_site_calc_flag
_atom_site_occupancy
C C1 0.24608(12) 0.39858(12) 0.39427(9) 0.0130(2) Uani d 1
N N1 0.31131(10) 0.43400(10) 0.33208(7) 0.0130(2) Uani d 1
O O1 0.37537(10) 0.49611(10) 0.52499(7) 0.0190(2) Uani d 1
C C4 0.28114(12) 0.27649(12) 0.42394(9) 0.0140(2) Uani d 1
O O4 0.53906(10) 0.37334(10) 0.24205(7) 0.0208(2) Uani d 1
N N4 0.29468(11) 0.27230(10) 0.23218(7) 0.0133(2) Uani d 1
C C3 0.19691(15) 0.58488(15) 0.47717(12) 0.0241(3) Uani d 1
H H3B 0.135(2) 0.588(2) 0.4250(16) 0.041(7) Uiso d 1
H H3A 0.247(2) 0.660(2) 0.4924(14) 0.031(6) Uiso d 1
H H3C 0.159(3) 0.570(2) 0.5222(18) 0.052(8) Uiso d 1
N N3 0.37290(10) 0.35171(10) 0.29934(8) 0.0136(2) Uani d 1
O O3 0.35598(10) 0.63195(9) 0.36913(7) 0.0163(2) Uani d 1
C C2 0.28000(13) 0.49659(13) 0.47208(9) 0.0158(3) Uani d 1
N N2 0.47231(11) 0.53250(10) 0.29990(8) 0.0140(2) Uani d 1
O O2 0.20036(10) 0.19420(9) 0.40480(7) 0.0187(2) Uani d 1
C C5 0.40888(13) 0.26733(14) 0.47423(10) 0.0180(3) Uani d 1
H H5C 0.408(2) 0.2675(19) 0.5346(15) 0.030(6) Uiso d 1
H H5B 0.4695(19) 0.3310(19) 0.4695(13) 0.024(5) Uiso d 1
H H5A 0.431(2) 0.193(2) 0.4555(14) 0.032(6) Uiso d 1
N N5 0.35635(12) 0.14249(11) 0.15121(8) 0.0160(2) Uani d 1
O O5 0.37973(10) 0.11364(9) 0.29333(7) 0.0186(2) Uani d 1
C C6 0.37786(12) 0.54449(12) 0.33755(8) 0.0125(2) Uani d 1
O O6 0.28976(11) 0.21950(10) 0.02152(7) 0.0213(2) Uani d 1
N N6 0.28172(11) 0.31233(11) 0.14880(7) 0.0147(2) Uani d 1
C C7 0.56356(13) 0.62976(13) 0.29845(9) 0.0160(3) Uani d 1
N N7 0.13708(11) 0.43388(10) 0.17176(8) 0.0133(2) Uani d 1
O O7 0.09704(11) 0.44105(10) -0.02179(7) 0.0221(2) Uani d 1
C C8 0.52530(15) 0.73599(14) 0.27799(10) 0.0199(3) Uani d 1
H H8 0.436(2) 0.739(2) 0.2593(14) 0.032(6) Uiso d 1
N N8 0.06491(11) 0.59341(10) 0.20767(8) 0.0144(2) Uani d 1
O O8 0.08330(11) 0.15582(9) 0.09693(7) 0.0211(2) Uani d 1
C C9 0.61298(17) 0.83326(15) 0.28526(11) 0.0250(3) Uani d 1
H H9 0.586(2) 0.909(2) 0.2718(16) 0.039(6) Uiso d 1
N N9 0.03532(11) 0.39687(10) 0.20407(8) 0.0145(2) Uani d 1
O O9 0.22320(10) 0.61325(9) 0.14225(7) 0.0180(2) Uani d 1
C C10 0.73652(17) 0.82374(16) 0.31052(11) 0.0278(4) Uani d 1
H H10 0.798(2) 0.891(2) 0.3163(14) 0.032(6) Uiso d 1
N N10 0.06315(11) 0.32378(10) 0.27181(7) 0.0132(2) Uani d 1
O O10 -0.08712(10) 0.50155(10) 0.26342(8) 0.0221(2) Uani d 1
C C11 0.77312(16) 0.71606(17) 0.32720(11) 0.0265(3) Uani d 1
H H11 0.859(2) 0.7088(19) 0.3431(14) 0.030(6) Uiso d 1
N N11 -0.05242(11) 0.25801(11) 0.35741(8) 0.0146(2) Uani d 1
O O11 -0.11892(10) 0.19426(10) 0.21348(7) 0.0191(2) Uani d 1
C C12 0.68704(14) 0.61756(15) 0.32163(10) 0.0200(3) Uani d 1
H H12 0.7112(19) 0.5402(19) 0.3330(13) 0.024(5) Uiso d 1
N N12 0.11224(10) 0.38634(11) 0.35481(8) 0.0136(2) Uani d 1
O O12 0.07152(10) 0.35539(10) 0.48427(7) 0.0199(2) Uani d 1
C C13 0.47374(13) 0.41727(13) 0.27664(9) 0.0147(3) Uani d 1
C C14 0.34883(13) 0.16658(12) 0.23253(9) 0.0142(2) Uani d 1
C C15 0.40963(13) 0.04569(13) 0.12586(9) 0.0162(3) Uani d 1
C C16 0.53077(14) 0.06568(15) 0.12328(10) 0.0200(3) Uani d 1
H H16 0.5784(19) 0.1423(19) 0.1369(13) 0.023(5) Uiso d 1
C C17 0.58237(16) -0.02754(17) 0.09866(11) 0.0253(3) Uani d 1
H H17 0.664(2) -0.015(2) 0.0957(14) 0.032(6) Uiso d 1
C C18 0.51398(18) -0.13774(16) 0.07846(11) 0.0263(4) Uani d 1
H H18 0.552(2) -0.2016(19) 0.0600(14) 0.029(5) Uiso d 1
C C19 0.39377(18) -0.15623(15) 0.08272(11) 0.0254(3) Uani d 1
H H19 0.346(2) -0.234(2) 0.0691(14) 0.032(6) Uiso d 1
C C20 0.34025(15) -0.06375(14) 0.10626(10) 0.0206(3) Uani d 1
H H20 0.257(2) -0.0734(19) 0.1074(14) 0.027(5) Uiso d 1
C C21 0.30814(13) 0.22312(13) 0.09749(9) 0.0160(3) Uani d 1
C C22 0.16640(13) 0.35719(12) 0.10931(9) 0.0142(2) Uani d 1
C C23 0.18716(15) 0.42737(13) 0.03221(9) 0.0177(3) Uani d 1
C C24 0.31380(17) 0.47431(16) 0.02730(12) 0.0246(3) Uani d 1
H H24B 0.371(2) 0.484(2) 0.0805(16) 0.039(6) Uiso d 1
H H24A 0.311(2) 0.551(2) 0.0054(15) 0.037(6) Uiso d 1
H H24C 0.339(2) 0.424(2) -0.0108(17) 0.045(7) Uiso d 1
C C25 0.05842(14) 0.25055(13) 0.07876(9) 0.0164(3) Uani d 1
C C26 -0.06640(15) 0.26985(15) 0.02957(10) 0.0213(3) Uani d 1
H H26C -0.075(2) 0.250(2) -0.0277(15) 0.032(6) Uiso d 1
H H26A -0.125(2) 0.217(2) 0.0483(14) 0.030(6) Uiso d 1
H H26B -0.079(2) 0.351(2) 0.0376(15) 0.034(6) Uiso d 1
C C27 0.15076(13) 0.55470(12) 0.17043(8) 0.0135(2) Uani d 1
C C28 0.05292(14) 0.71531(12) 0.21756(9) 0.0166(3) Uani d 1
C C29 0.15085(16) 0.79129(14) 0.26863(11) 0.0228(3) Uani d 1
H H29 0.224(2) 0.7626(19) 0.3002(14) 0.029(5) Uiso d 1
C C30 0.14256(19) 0.91030(15) 0.27420(13) 0.0295(4) Uani d 1
H H30 0.211(2) 0.963(2) 0.3068(16) 0.042(7) Uiso d 1
C C31 0.0379(2) 0.95040(15) 0.22947(13) 0.0324(4) Uani d 1
H H31 0.037(2) 1.033(2) 0.2318(16) 0.046(7) Uiso d 1
C C32 -0.0603(2) 0.87235(17) 0.18003(12) 0.0326(4) Uani d 1
H H32 -0.131(2) 0.899(2) 0.1495(16) 0.039(6) Uiso d 1
C C33 -0.05403(16) 0.75345(15) 0.17386(10) 0.0234(3) Uani d 1
H H33 -0.118(2) 0.6981(19) 0.1422(14) 0.026(5) Uiso d 1
C C34 -0.00721(13) 0.50172(13) 0.22881(9) 0.0158(3) Uani d 1
C C35 -0.04846(12) 0.25021(12) 0.27377(9) 0.0138(2) Uani d 1
C C36 -0.13569(12) 0.18572(12) 0.39226(9) 0.0150(3) Uani d 1
C C37 -0.26087(13) 0.17956(14) 0.35755(10) 0.0194(3) Uani d 1
H H37 -0.2920(19) 0.2238(18) 0.3088(13) 0.024(5) Uiso d 1
C C38 -0.33902(15) 0.11269(16) 0.39501(12) 0.0275(4) Uani d 1
H H38 -0.423(2) 0.106(2) 0.3730(15) 0.036(6) Uiso d 1
C C39 -0.29274(17) 0.05439(16) 0.46554(13) 0.0299(4) Uani d 1
H H39 -0.352(2) 0.011(2) 0.4934(17) 0.048(7) Uiso d 1
C C40 -0.16729(17) 0.06081(15) 0.49883(12) 0.0267(3) Uani d 1
H H40 -0.136(2) 0.020(2) 0.5486(15) 0.032(6) Uiso d 1
C C41 -0.08785(14) 0.12622(14) 0.46216(10) 0.0204(3) Uani d 1
H H41 -0.0021(19) 0.1302(18) 0.4844(13) 0.024(5) Uiso d 1
C C42 0.04521(12) 0.33534(13) 0.40814(9) 0.0149(3) Uani d 1

loop_
_atom_site_aniso_label
_atom_site_aniso_U_11
_atom_site_aniso_U_22
_atom_site_aniso_U_33
_atom_site_aniso_U_12
_atom_site_aniso_U_13
_atom_site_aniso_U_23
C1 0.0110(5) 0.0135(6) 0.0132(6) 0.0005(5) 0.0022(5) -0.0014(5)
N1 0.0137(5) 0.0111(5) 0.0139(5) 0.0022(4) 0.0040(4) -0.0026(4)
O1 0.0214(5) 0.0195(5) 0.0127(5) -0.0031(4) 0.0022(4) -0.0017(4)
C4 0.0148(6) 0.0152(6) 0.0117(6) 0.0027(5) 0.0030(5) -0.0003(5)
O4 0.0185(5) 0.0218(5) 0.0240(5) 0.0056(4) 0.0085(4) -0.0020(4)
N4 0.0163(5) 0.0115(5) 0.0109(5) 0.0046(4) 0.0007(4) -0.0012(4)
C3 0.0207(7) 0.0190(7) 0.0323(9) -0.0004(6) 0.0104(7) -0.0107(6)
N3 0.0134(5) 0.0119(5) 0.0148(5) 0.0030(4) 0.0031(4) -0.0036(4)
O3 0.0201(5) 0.0130(5) 0.0154(5) 0.0041(4) 0.0037(4) -0.0008(4)
C2 0.0179(6) 0.0140(6) 0.0153(6) -0.0019(5) 0.0069(5) -0.0036(5)
N2 0.0146(5) 0.0124(5) 0.0149(5) 0.0020(4) 0.0042(4) 0.0008(4)
O2 0.0171(5) 0.0152(5) 0.0219(5) 0.0004(4) 0.0027(4) 0.0014(4)
C5 0.0155(6) 0.0206(7) 0.0161(7) 0.0035(5) 0.0006(5) 0.0006(5)
N5 0.0218(6) 0.0136(5) 0.0134(5) 0.0091(5) 0.0033(4) -0.0005(4)
O5 0.0227(5) 0.0164(5) 0.0160(5) 0.0061(4) 0.0023(4) 0.0019(4)
C6 0.0126(5) 0.0132(6) 0.0103(6) 0.0023(5) 0.0004(4) 0.0016(5)
O6 0.0291(6) 0.0237(6) 0.0131(5) 0.0115(5) 0.0059(4) 0.0008(4)
N6 0.0176(5) 0.0154(6) 0.0115(5) 0.0071(4) 0.0025(4) 0.0011(4)
C7 0.0188(6) 0.0164(6) 0.0122(6) -0.0016(5) 0.0051(5) 0.0004(5)
N7 0.0160(5) 0.0112(5) 0.0140(5) 0.0044(4) 0.0049(4) 0.0015(4)
O7 0.0326(6) 0.0198(5) 0.0146(5) 0.0096(5) 0.0044(4) 0.0035(4)
C8 0.0251(7) 0.0187(7) 0.0146(6) 0.0012(6) 0.0039(6) 0.0036(5)
N8 0.0179(5) 0.0109(5) 0.0148(5) 0.0058(4) 0.0033(4) 0.0003(4)
O8 0.0264(6) 0.0135(5) 0.0215(5) 0.0047(4) 0.0027(4) 0.0003(4)
C9 0.0372(9) 0.0179(7) 0.0191(7) -0.0020(6) 0.0087(7) 0.0028(6)
N9 0.0163(5) 0.0123(5) 0.0164(6) 0.0062(4) 0.0047(4) 0.0035(4)
O9 0.0224(5) 0.0147(5) 0.0171(5) 0.0029(4) 0.0057(4) 0.0021(4)
C10 0.0338(9) 0.0243(8) 0.0234(8) -0.0099(7) 0.0119(7) -0.0003(6)
N10 0.0146(5) 0.0120(5) 0.0110(5) 0.0017(4) 0.0005(4) 0.0002(4)
O10 0.0202(5) 0.0200(5) 0.0304(6) 0.0082(4) 0.0114(5) 0.0039(5)
C11 0.0214(7) 0.0324(9) 0.0251(8) -0.0039(6) 0.0094(6) 0.0004(7)
N11 0.0129(5) 0.0147(5) 0.0149(5) 0.0006(4) 0.0024(4) -0.0004(4)
O11 0.0187(5) 0.0177(5) 0.0172(5) 0.0000(4) 0.0004(4) -0.0022(4)
C12 0.0189(7) 0.0232(8) 0.0191(7) 0.0011(6) 0.0081(6) 0.0019(6)
N12 0.0120(5) 0.0145(5) 0.0129(5) 0.0017(4) 0.0018(4) -0.0027(4)
O12 0.0175(5) 0.0251(6) 0.0155(5) -0.0008(4) 0.0041(4) -0.0032(4)
C13 0.0148(6) 0.0147(6) 0.0138(6) 0.0036(5) 0.0018(5) 0.0000(5)
C14 0.0150(6) 0.0116(6) 0.0149(6) 0.0032(5) 0.0022(5) -0.0022(5)
C15 0.0208(6) 0.0153(6) 0.0137(6) 0.0100(5) 0.0036(5) 0.0006(5)
C16 0.0201(7) 0.0229(8) 0.0184(7) 0.0078(6) 0.0050(6) 0.0035(6)
C17 0.0251(8) 0.0350(9) 0.0225(8) 0.0178(7) 0.0103(6) 0.0089(7)
C18 0.0415(9) 0.0260(8) 0.0202(7) 0.0234(7) 0.0137(7) 0.0067(6)
C19 0.0385(9) 0.0166(7) 0.0230(8) 0.0093(7) 0.0093(7) 0.0000(6)
C20 0.0235(7) 0.0178(7) 0.0210(7) 0.0052(6) 0.0063(6) -0.0010(6)
C21 0.0183(6) 0.0146(6) 0.0160(6) 0.0068(5) 0.0044(5) 0.0008(5)
C22 0.0179(6) 0.0126(6) 0.0123(6) 0.0062(5) 0.0024(5) 0.0011(5)
C23 0.0281(7) 0.0125(6) 0.0157(6) 0.0073(5) 0.0091(6) 0.0014(5)
C24 0.0292(8) 0.0220(8) 0.0281(8) 0.0076(6) 0.0149(7) 0.0060(7)
C25 0.0211(6) 0.0145(6) 0.0125(6) 0.0040(5) 0.0024(5) 0.0004(5)
C26 0.0202(7) 0.0218(8) 0.0177(7) 0.0033(6) -0.0021(6) 0.0024(6)
C27 0.0167(6) 0.0123(6) 0.0098(6) 0.0048(5) -0.0004(5) 0.0005(5)
C28 0.0252(7) 0.0120(6) 0.0159(6) 0.0088(5) 0.0081(5) 0.0035(5)
C29 0.0259(8) 0.0154(7) 0.0273(8) 0.0055(6) 0.0064(6) 0.0011(6)
C30 0.0412(10) 0.0146(7) 0.0371(10) 0.0035(7) 0.0188(8) 0.0009(7)
C31 0.0574(12) 0.0152(7) 0.0370(10) 0.0179(8) 0.0272(9) 0.0097(7)
C32 0.0492(11) 0.0293(9) 0.0287(9) 0.0288(9) 0.0144(8) 0.0101(7)
C33 0.0302(8) 0.0229(8) 0.0190(7) 0.0154(7) 0.0046(6) 0.0011(6)
C34 0.0159(6) 0.0144(6) 0.0163(6) 0.0059(5) 0.0014(5) 0.0011(5)
C35 0.0134(6) 0.0117(6) 0.0156(6) 0.0035(5) 0.0022(5) 0.0011(5)
C36 0.0127(6) 0.0137(6) 0.0184(6) 0.0005(5) 0.0051(5) -0.0011(5)
C37 0.0141(6) 0.0198(7) 0.0216(7) 0.0017(5) 0.0014(5) -0.0041(6)
C38 0.0148(7) 0.0294(9) 0.0361(9) -0.0034(6) 0.0082(6) -0.0076(7)
C39 0.0294(9) 0.0253(8) 0.0373(10) -0.0057(7) 0.0191(8) -0.0028(7)
C40 0.0328(9) 0.0216(8) 0.0284(8) 0.0026(7) 0.0130(7) 0.0063(7)
C41 0.0185(7) 0.0212(7) 0.0219(7) 0.0044(6) 0.0050(6) 0.0047(6)
C42 0.0126(6) 0.0150(6) 0.0169(6) 0.0025(5) 0.0038(5) -0.0005(5)

loop_
_atom_type_symbol
_atom_type_description
_atom_type_scat_dispersion_real
_atom_type_scat_dispersion_imag
_atom_type_scat_source
C C 0.0033 0.0016 'International Tables Vol C Tables 4.2.6.8 and 6.1.1.4'
H H 0.0000 0.0000 'International Tables Vol C Tables 4.2.6.8 and 6.1.1.4'
N N 0.0061 0.0033 'International Tables Vol C Tables 4.2.6.8 and 6.1.1.4'
O O 0.0106 0.0060 'International Tables Vol C Tables 4.2.6.8 and 6.1.1.4'

loop_
_geom_angle_atom_site_label_1
_geom_angle_atom_site_label_2
_geom_angle_atom_site_label_3
_geom_angle
N1 C1 N12 109.66(11)
N1 C1 C4 108.38(10)
N12 C1 C4 109.43(11)
N1 C1 C2 109.67(11)
N12 C1 C2 107.77(11)
C4 C1 C2 111.92(11)
C6 N1 N3 108.56(11)
C6 N1 C1 122.53(11)
N3 N1 C1 118.57(11)
O2 C4 C5 122.98(13)
O2 C4 C1 116.67(12)
C5 C4 C1 120.34(12)
C4 C5 H5A 108.50
C4 C5 H5B 114.14
C4 C5 H5C 106.79
H5A C5 H5B 109.62
H5A C5 H5C 109.72
H5B C5 H5C 108.00
N3 N4 N6 114.20(11)
N3 N4 C14 107.29(10)
N6 N4 C14 106.58(10)
N1 N3 N4 113.56(10)
N1 N3 C13 106.89(11)
N4 N3 C13 113.91(11)
O1 C2 C3 122.61(14)
O1 C2 C1 116.51(13)
C3 C2 C1 120.88(13)
C2 C3 H3A 107.27
C2 C3 H3B 114.25
C2 C3 H3C 110.24
H3A C3 H3B 108.73
H3A C3 H3C 106.70
H3B C3 H3C 109.35
C13 N2 C6 111.18(12)
C13 N2 C7 126.53(12)
C6 N2 C7 121.75(12)
C14 N5 C21 111.83(12)
C14 N5 C15 123.64(12)
C21 N5 C15 124.52(12)
O3 C6 N1 125.23(13)
O3 C6 N2 127.93(13)
N1 C6 N2 106.84(11)
C21 N6 N4 107.30(11)
C21 N6 C22 113.81(11)
N4 N6 C22 116.81(11)
C8 C7 C12 121.64(14)
C8 C7 N2 118.22(13)
C12 C7 N2 120.05(13)
C27 N7 N9 108.79(11)
C27 N7 C22 122.97(12)
N9 N7 C22 119.50(11)
C9 C8 C7 118.75(15)
C7 C8 H8 118.10
C9 C8 H8 123.15
C34 N8 C27 111.51(11)
C34 N8 C28 126.11(12)
C27 N8 C28 122.31(12)
C8 C9 C10 120.51(16)
C8 C9 H9 119.04
C10 C9 H9 120.45
N10 N9 N7 113.37(10)
N10 N9 C34 112.45(11)
N7 N9 C34 106.46(11)
C11 C10 C9 120.00(16)
C9 C10 H10 120.56
C11 C10 H10 119.44
N9 N10 N12 114.16(11)
N9 N10 C35 108.69(10)
N12 N10 C35 106.83(10)
C10 C11 C12 120.58(16)
C10 C11 H11 120.12
C12 C11 H11 119.30
C35 N11 C42 111.54(12)
C35 N11 C36 125.71(12)
C42 N11 C36 122.28(12)
C11 C12 C7 118.43(16)
C7 C12 H12 119.76
C11 C12 H12 121.81
C42 N12 N10 106.92(11)
C42 N12 C1 111.71(11)
N10 N12 C1 118.25(10)
O4 C13 N2 130.56(14)
O4 C13 N3 123.25(13)
N2 C13 N3 106.15(11)
O5 C14 N5 128.81(13)
O5 C14 N4 124.81(13)
N5 C14 N4 106.38(12)
C20 C15 C16 122.16(14)
C20 C15 N5 119.50(13)
C16 C15 N5 118.34(14)
C17 C16 C15 118.46(16)
C15 C16 H16 121.64
C17 C16 H16 119.88
C18 C17 C16 120.13(16)
C16 C17 H17 119.17
C18 C17 H17 120.70
C17 C18 C19 120.51(15)
C17 C18 H18 118.67
C19 C18 H18 120.81
C18 C19 C20 120.14(16)
C18 C19 H19 120.50
C20 C19 H19 119.36
C15 C20 C19 118.59(15)
C15 C20 H20 119.53
C19 C20 H20 121.85
O6 C21 N5 127.80(13)
O6 C21 N6 125.31(13)
N5 C21 N6 106.88(12)
N7 C22 N6 109.55(11)
N7 C22 C23 110.15(11)
N6 C22 C23 107.60(11)
N7 C22 C25 108.53(11)
N6 C22 C25 109.21(11)
C23 C22 C25 111.78(11)
O7 C23 C24 121.94(14)
C23 C24 H24A 108.02
C23 C24 H24B 112.17
C23 C24 H24C 110.27
H24A C24 H24B 107.78
H24A C24 H24C 108.58
H24B C24 H24C 109.91
O7 C23 C22 116.81(14)
C24 C23 C22 121.24(13)
O8 C25 C26 123.05(14)
O8 C25 C22 116.44(13)
C26 C25 C22 120.51(12)
C25 C26 H26A 107.06
C25 C26 H26B 111.70
C25 C26 H26C 108.15
H26A C26 H26B 111.70
H26A C26 H26C 108.42
H26B C26 H26C 109.68
O9 C27 N7 125.96(13)
O9 C27 N8 127.25(13)
N7 C27 N8 106.79(12)
C29 C28 C33 121.98(14)
C29 C28 N8 118.50(13)
C33 C28 N8 119.49(14)
C28 C29 C30 118.72(16)
C28 C29 H29 120.72
C30 C29 H29 120.56
C31 C30 C29 120.17(18)
C29 C30 H30 119.31
C31 C30 H30 120.46
C30 C31 C32 120.13(16)
C30 C31 H31 118.08
C32 C31 H31 121.73
C31 C32 C33 120.59(17)
C31 C32 H32 120.21
C33 C32 H32 119.18
C28 C33 C32 118.37(17)
C28 C33 H33 118.32
C32 C33 H33 123.30
O10 C34 N8 130.25(14)
O10 C34 N9 123.45(14)
N8 C34 N9 106.25(12)
O11 C35 N11 129.09(14)
O11 C35 N10 124.93(13)
N11 C35 N10 105.97(11)
C37 C36 C41 121.73(14)
C37 C36 N11 119.75(13)
C41 C36 N11 118.49(13)
C36 C37 C38 118.31(16)
C36 C37 H37 119.92
C38 C37 H37 121.75
C39 C38 C37 120.65(16)
C37 C38 H38 120.50
C39 C38 C37 118.85
C38 C39 C40 120.16(16)
C38 C39 H39 118.40
C40 C39 H39 121.38
C41 C40 C39 120.15(17)
C39 C40 H40 119.31
C41 C40 H40 120.54
C40 C41 C36 119.00(15)
O12 C42 N11 127.40(14)
O12 C42 N12 124.91(13)
N11 C42 N12 107.68(12)

loop_
_geom_bond_atom_site_label_1
_geom_bond_atom_site_label_2
_geom_bond_distance
C1 N1 1.4567(18)
C1 N12 1.4853(17)
C1 C4 1.587(2)
C1 C2 1.5958(19)
N1 C6 1.3898(18)
N1 N3 1.4211(15)
O1 C2 1.2047(18)
C4 O2 1.2063(18)
C4 C5 1.500(2)
C5 H5A 0.986
C5 H5B 0.967
C5 H5C 0.989
O4 C13 1.1970(17)
N4 N3 1.4243(16)
N4 N6 1.4400(17)
N4 C14 1.4450(17)
C3 C2 1.500(2)
C3 H3A 0.965
C3 H3B 0.963
C3 H3C 0.960
N3 C13 1.4407(18)
O3 C6 1.2007(17)
N2 C13 1.3753(18)
N2 C6 1.3964(18)
N2 C7 1.4407(19)
N5 C14 1.3727(18)
N5 C21 1.3843(18)
N5 C15 1.4393(17)
O5 C14 1.1942(18)
O6 C21 1.2027(18)
N6 C21 1.4127(18)
N6 C22 1.4839(18)
C7 C8 1.389(2)
C7 C12 1.394(2)
C8 H8 0.990
N7 C27 1.3923(18)
N7 N9 1.4276(17)
N7 C22 1.4544(18)
O7 C23 1.2050(19)
C8 C9 1.388(2)
C9 H9 0.981
N8 C34 1.3754(19)
N8 C27 1.3936(18)
N8 C28 1.4443(18)
O8 C25 1.2034(18)
C9 C10 1.388(3)
N9 N10 1.4244(16)
N9 C34 1.4460(18)
O9 C27 1.2032(18)
C10 C11 1.387(3)
C10 H10 0.965
N10 N12 1.4432(16)
N10 C35 1.4509(18)
O10 C34 1.1957(18)
C11 C12 1.392(2)
C11 H11 0.968
C12 H12 0.986
N11 C35 1.3797(18)
N11 C42 1.3871(18)
N11 C36 1.4362(18)
O11 C35 1.1956(17)
N12 C42 1.4087(18)
O12 C42 1.2052(18)
C15 C20 1.382(2)
C15 C16 1.389(2)
C16 C17 1.389(2)
C16 H16 0.964
C17 C18 1.386(3)
C17 H17 0.947
C18 C19 1.387(3)
C18 H18 0.977
C19 C20 1.389(2)
C19 H19 0.975
C20 H20 0.952
C22 C23 1.587(2)
C22 C25 1.590(2)
C23 C24 1.506(2)
C24 H24A 0.978
C24 H24B 0.933
C24 H24C 0.951
C25 C26 1.498(2)
C26 H26A 0.969
C26 H26B 0.982
C26 H26C 0.931
C28 C29 1.383(2)
C28 C33 1.387(2)
C29 C30 1.397(2)
C29 H29 0.968
C30 C31 1.383(3)
C30 H30 0.947
C31 C32 1.387(3)
C31 H31 0.962
C32 C33 1.391(2)
C32 H32 0.937
C33 H33 0.930
C36 C37 1.389(2)
C36 C41 1.391(2)
C37 C38 1.390(2)
C37 H37 0.983
C38 C39 1.386(3)
C38 H38 0.927
C39 C40 1.389(3)
C39 H39 1.012
C40 C41 1.384(2)
C40 H40 0.974

loop_
_geom_torsion_atom_site_label_1
_geom_torsion_atom_site_label_2
_geom_torsion_atom_site_label_3
_geom_torsion_atom_site_label_4
_geom_torsion
N12 C1 N1 C6 109.95(13)
C4 C1 N1 C6 -130.65(12)
C2 C1 N1 C6 -8.20(17)
N12 C1 N1 N3 -109.05(13)
C4 C1 N1 N3 10.35(15)
C2 C1 N1 N3 132.80(12)
N1 C1 C4 O2 -113.81(14)
N12 C1 C4 O2 5.74(17)
C2 C1 C4 O2 125.13(13)
N1 C1 C4 C5 66.98(15)
N12 C1 C4 C5 -173.47(12)
C2 C1 C4 C5 -54.08(16)
C6 N1 N3 N4 -132.21(12)
C1 N1 N3 N4 81.82(14)
C6 N1 N3 C13 -5.74(14)
C1 N1 N3 C13 -151.71(11)
N6 N4 N3 N1 88.78(13)
C14 N4 N3 N1 -153.35(11)
N6 N4 N3 C13 -33.90(15)
C14 N4 N3 C13 83.96(13)
N1 C1 C2 O1 -80.54(16)
N12 C1 C2 O1 160.14(13)
C4 C1 C2 O1 39.78(17)
N1 C1 C2 C3 98.66(15)
N12 C1 C2 C3 -20.66(18)
C4 C1 C2 C3 -141.03(14)
N3 N1 C6 O3 -173.61(13)
C1 N1 C6 O3 -29.3(2)
N3 N1 C6 N2 6.34(14)
C1 N1 C6 N2 150.68(12)
C13 N2 C6 O3 175.31(14)
C7 N2 C6 O3 3.3(2)
C13 N2 C6 N1 -4.64(15)
C7 N2 C6 N1 -176.68(12)
N3 N4 N6 C21 127.63(12)
C14 N4 N6 C21 9.36(14)
N3 N4 N6 C22 -103.24(13)
C14 N4 N6 C22 138.49(12)
C13 N2 C7 C8 145.21(14)
C6 N2 C7 C8 -44.03(19)
C13 N2 C7 C12 -38.2(2)
C6 N2 C7 C12 132.58(14)
C12 C7 C8 C9 -3.4(2)
N2 C7 C8 C9 173.14(14)
C7 C8 C9 C10 1.6(2)
C27 N7 N9 N10 -128.51(12)
C22 N7 N9 N10 82.96(14)
C27 N7 N9 C34 -4.36(14)
C22 N7 N9 C34 -152.88(12)
C8 C9 C10 C11 1.2(3)
N7 N9 N10 N12 86.78(13)
C34 N9 N10 N12 -34.05(15)
N7 N9 N10 C35 -154.09(11)
C34 N9 N10 C35 85.08(13)
C9 C10 C11 C12 -2.2(3)
C10 C11 C12 C7 0.4(2)
C8 C7 C12 C11 2.5(2)
N2 C7 C12 C11 -174.04(14)
N9 N10 N12 C42 130.77(12)
C35 N10 N12 C42 10.59(13)
N9 N10 N12 C1 -102.20(13)
C35 N10 N12 C1 137.63(12)
N1 C1 N12 C42 171.01(11)
C4 C1 N12 C42 52.26(14)
C2 C1 N12 C42 -69.66(14)
N1 C1 N12 N10 46.30(15)
C4 C1 N12 N10 -72.45(14)
C2 C1 N12 N10 165.63(11)
C6 N2 C13 O4 178.80(15)
C7 N2 C13 O4 -9.6(2)
C6 N2 C13 N3 1.06(15)
C7 N2 C13 N3 172.64(12)
N1 N3 C13 O4 -175.09(13)
N4 N3 C13 O4 -48.83(18)
N1 N3 C13 N2 2.85(14)
N4 N3 C13 N2 129.11(12)
C21 N5 C14 O5 178.54(15)
C15 N5 C14 O5 -2.2(2)
C21 N5 C14 N4 -1.57(16)
C15 N5 C14 N4 177.66(13)
N3 N4 C14 O5 52.31(18)
N6 N4 C14 O5 175.04(14)
N3 N4 C14 N5 -127.59(12)
N6 N4 C14 N5 -4.86(15)
C14 N5 C15 C20 82.60(19)
C21 N5 C15 C20 -98.28(18)
C14 N5 C15 C16 -96.40(18)
C21 N5 C15 C16 82.73(19)
C20 C15 C16 C17 1.2(2)
N5 C15 C16 C17 -179.87(13)
C15 C16 C17 C18 -0.9(2)
C16 C17 C18 C19 -0.1(3)
C17 C18 C19 C20 0.9(3)
C16 C15 C20 C19 -0.4(2)
N5 C15 C20 C19 -179.39(14)
C18 C19 C20 C15 -0.6(2)
C14 N5 C21 O6 -171.63(16)
C15 N5 C21 O6 9.2(3)
C14 N5 C21 N6 7.49(17)
C15 N5 C21 N6 -171.72(13)
N4 N6 C21 O6 168.88(15)
C22 N6 C21 O6 38.1(2)
N4 N6 C21 N5 -10.27(15)
C22 N6 C21 N5 -141.09(12)
C27 N7 C22 N6 106.23(14)
N9 N7 C22 N6 -109.87(13)
C27 N7 C22 C23 -11.94(18)
N9 N7 C22 C23 131.96(12)
C27 N7 C22 C25 -134.61(13)
N9 N7 C22 C25 9.29(16)
C21 N6 C22 N7 170.67(12)
N4 N6 C22 N7 44.72(16)
C21 N6 C22 C23 -69.58(15)
N4 N6 C22 C23 164.47(11)
C21 N6 C22 C25 51.93(15)
N4 N6 C22 C25 -74.02(14)
N7 C22 C23 O7 -81.60(16)
N6 C22 C23 O7 159.04(13)
C25 C22 C23 O7 39.15(17)
N7 C22 C23 C24 98.40(15)
N6 C22 C23 C24 -20.97(18)
C25 C22 C23 C24 -140.86(14)
N7 C22 C25 O8 -114.30(14)
N6 C22 C25 O8 5.07(17)
C23 C22 C25 O8 124.02(14)
N7 C22 C25 C26 66.11(16)
N6 C22 C25 C26 -174.52(13)
C23 C22 C25 C26 -55.58(17)
N9 N7 C27 O9 -175.40(13)
C22 N7 C27 O9 -28.2(2)
N9 N7 C27 N8 4.56(14)
C22 N7 C27 N8 151.76(12)
C34 N8 C27 O9 176.88(14)
C28 N8 C27 O9 -0.3(2)
C34 N8 C27 N7 -3.08(15)
C28 N8 C27 N7 179.74(12)
C34 N8 C28 C29 120.37(16)
C27 N8 C28 C29 -62.87(19)
C34 N8 C28 C33 -61.7(2)
C27 N8 C28 C33 115.09(16)
C33 C28 C29 C30 -1.8(2)
N8 C28 C29 C30 176.06(15)
C28 C29 C30 C31 0.2(3)
C29 C30 C31 C32 1.1(3)
C30 C31 C32 C33 -0.9(3)
C29 C28 C33 C32 2.1(2)
N8 C28 C33 C32 -175.83(15)
C31 C32 C33 C28 -0.6(3)
C27 N8 C34 O10 177.74(15)
C28 N8 C34 O10 -5.2(2)
C27 N8 C34 N9 0.36(15)
C28 N8 C34 N9 177.42(12)
N10 N9 C34 O10 -50.45(19)
N7 N9 C34 O10 -175.18(14)
N10 N9 C34 N8 127.15(12)
N7 N9 C34 N8 2.42(14)
C42 N11 C35 O11 -178.26(14)
C36 N11 C35 O11 9.6(2)
C42 N11 C35 N10 2.88(15)
C36 N11 C35 N10 -169.29(12)
N9 N10 C35 O11 49.19(18)
N12 N10 C35 O11 172.81(13)
N9 N10 C35 N11 -131.89(11)
N12 N10 C35 N11 -8.26(14)
C35 N11 C36 C37 -56.6(2)
C42 N11 C36 C37 131.99(15)
C35 N11 C36 C41 125.31(16)
C42 N11 C36 C41 -46.07(19)
C41 C36 C37 C38 0.7(2)
N11 C36 C37 C38 -177.33(14)
C36 C37 C38 C39 0.4(2)
C37 C38 C39 C40 -1.0(3)
C38 C39 C40 C41 0.5(3)
C39 C40 C41 C36 0.5(3)
C37 C36 C41 C40 -1.1(2)
N11 C36 C41 C40 176.90(14)
C35 N11 C42 O12 -174.88(14)
C36 N11 C42 O12 -2.4(2)
C35 N11 C42 N12 3.81(16)
C36 N11 C42 N12 176.29(12)
N10 N12 C42 O12 169.82(14)
C1 N12 C42 O12 39.01(19)
N10 N12 C42 N11 -8.91(14)
C1 N12 C42 N11 -139.72(11)

_cod_database_fobs_code 2021146
